data_4084412
loop_
_publ_author_name
'Saxena, Priya'
'Thirupathi, Natesan'
'Nethaji, Munirathinam'

_publ_contact_author 'Thirupathi N.'
_publ_section_title
;
 Depalladation of Neutral Monoalkyne- and Dialkyne-Inserted Palladacycles
 and Alkyne Insertion/Depalladation Reactions of Cationic Palladacycles
 Derived fromN,N&#x2032;,N&#x2033;-Triarylguanidines as Facile Routes for
 Guanidine-Containing Heterocycles/Carbocycles: Synthetic, Structural, and
 Mechanistic Aspects
;
_journal_issue 19
_journal_name_full Organometallics
_journal_page_first 5554
_journal_paper_doi 10.1021/om500837v
_journal_volume 33
_journal_year 2014
_chemical_formula_moiety 'C42 H37 N3 O7'
_chemical_formula_sum 'C42 H37 N3 O7'
_chemical_formula_weight 695.75
_chemical_name_systematic
;
 ?
;
_space_group_IT_number 14
_symmetry_cell_setting monoclinic
_symmetry_space_group_name_Hall '-P 2ybc'
_symmetry_space_group_name_H-M 'P 1 21/c 1'
_atom_sites_solution_hydrogens geom
_atom_sites_solution_primary direct
_atom_sites_solution_secondary difmap
_audit_creation_method SHELXL-97
_cell_angle_alpha 90.00
_cell_angle_beta 110.329(8)
_cell_angle_gamma 90.00
_cell_formula_units_Z 4
_cell_length_a 19.7129(14)
_cell_length_b 12.4378(7)
_cell_length_c 16.1050(11)
_cell_measurement_reflns_used 9204
_cell_measurement_temperature 298(2)
_cell_measurement_theta_max 26.37
_cell_measurement_theta_min 3.02
_cell_volume 3702.8(5)
_computing_cell_refinement 'CrysAlisPro, Oxford Diffraction Ltd.'
_computing_data_collection 'CrysAlisPro, Oxford Diffraction Ltd.'
_computing_data_reduction 'CrysAlisPro, Oxford Diffraction Ltd.'
_computing_molecular_graphics 'OLEX 2-2.1'
_computing_publication_material 'WINGX V1.80.01'
_computing_structure_refinement 'SHELXL-97 (Sheldrick, 2008)'
_computing_structure_solution SIR-92
_diffrn_ambient_temperature 298(2)
_diffrn_detector_area_resol_mean 0.3703
_diffrn_measured_fraction_theta_full 0.999
_diffrn_measured_fraction_theta_max 0.999
_diffrn_measurement_device_type 'Sapphire-3 CCD detector'
_diffrn_measurement_method 'OMEGA SCAN'
_diffrn_radiation_monochromator graphite
_diffrn_radiation_source 'fine-focus sealed tube'
_diffrn_radiation_type MoK\a
_diffrn_radiation_wavelength 0.71073
_diffrn_reflns_av_R_equivalents 0.0204
_diffrn_reflns_av_sigmaI/netI 0.0187
_diffrn_reflns_limit_h_max 24
_diffrn_reflns_limit_h_min -24
_diffrn_reflns_limit_k_max 15
_diffrn_reflns_limit_k_min -15
_diffrn_reflns_limit_l_max 20
_diffrn_reflns_limit_l_min -20
_diffrn_reflns_number 32006
_diffrn_reflns_theta_full 26.37
_diffrn_reflns_theta_max 26.37
_diffrn_reflns_theta_min 3.02
_exptl_absorpt_coefficient_mu 0.086
_exptl_absorpt_correction_T_max 0.9831
_exptl_absorpt_correction_T_min 0.9666
_exptl_absorpt_correction_type empirical
_exptl_absorpt_process_details 'CrysAlisPro 1.171.34.40 (2006)'
_exptl_crystal_colour YELLOW
_exptl_crystal_density_diffrn 1.248
_exptl_crystal_density_method 'not measured'
_exptl_crystal_description IRREGULAR
_exptl_crystal_F_000 1464
_exptl_crystal_size_max 0.40
_exptl_crystal_size_mid 0.20
_exptl_crystal_size_min 0.20
_refine_diff_density_max 0.513
_refine_diff_density_min -0.284
_refine_diff_density_rms 0.036
_refine_ls_extinction_method none
_refine_ls_goodness_of_fit_ref 1.043
_refine_ls_hydrogen_treatment constr
_refine_ls_matrix_type full
_refine_ls_number_parameters 472
_refine_ls_number_reflns 7566
_refine_ls_number_restraints 0
_refine_ls_restrained_S_all 1.043
_refine_ls_R_factor_all 0.0700
_refine_ls_R_factor_gt 0.0584
_refine_ls_shift/su_max 0.002
_refine_ls_shift/su_mean 0.000
_refine_ls_structure_factor_coef Fsqd
_refine_ls_weighting_details 'calc w=1/[\s^2^(Fo^2^)+(0.0929P)^2^+1.1816P] where P=(Fo^2^+2Fc^2^)/3'
_refine_ls_weighting_scheme calc
_refine_ls_wR_factor_gt 0.1629
_refine_ls_wR_factor_ref 0.1724
_reflns_number_gt 6357
_reflns_number_total 7566
_reflns_threshold_expression >2\s(I)
_cod_data_source_file om500837v_si_002.cif
_cod_data_source_block 3
_cod_depositor_comments
;
The following automatic conversions were performed:

'_symmetry_cell_setting' value 'MONOCLINIC' changed to 'monoclinic'
according to
/home/saulius/struct/COD-crude-data--automatic-downloads/rss-feeds/ACS/lib/dictionaries/cif_core.dic
dictionary named 'cif_core.dic' version 2.4.2 from
2011-04-26.

'_exptl_absorpt_correction_type' value 'EMPIRICAL'
changed to 'empirical' according to
/home/saulius/struct/COD-crude-data--automatic-downloads/rss-feeds/ACS/lib/dictionaries/cif_core.dic
dictionary named 'cif_core.dic' version 2.4.2 from 2011-04-26.

Automatic conversion script
Id: cif_fix_values 2281 2013-09-26 08:29:07Z andrius 

 Adding full bibliography for 4084410--4084417.cif.
;
_cod_original_cell_volume 3702.8(4)
_cod_original_sg_symbol_H-M P21/c
_cod_database_code 4084412

loop_
_symmetry_equiv_pos_as_xyz
'x, y, z'
'-x, y+1/2, -z+1/2'
'-x, -y, -z'
'x, -y-1/2, z-1/2'

loop_
_atom_site_label
_atom_site_type_symbol
_atom_site_fract_x
_atom_site_fract_y
_atom_site_fract_z
_atom_site_U_iso_or_equiv
_atom_site_adp_type
_atom_site_occupancy
_atom_site_symmetry_multiplicity
_atom_site_calc_flag
_atom_site_refinement_flags
O1 O 0.31674(8) 0.26046(12) 1.08155(11) 0.0617(4) Uani 1 1 d .
O2 O 0.29195(9) 0.13346(15) 1.25117(10) 0.0696(5) Uani 1 1 d .
O3 O 0.12482(8) 0.07342(13) 1.08659(10) 0.0598(4) Uani 1 1 d .
O4 O 0.27668(12) -0.29300(15) 0.93732(14) 0.0872(6) Uani 1 1 d .
O5 O 0.16805(15) -0.36815(15) 0.87268(19) 0.1135(8) Uani 1 1 d .
O6 O 0.09642(9) -0.02909(14) 0.65925(9) 0.0696(5) Uani 1 1 d .
O7 O 0.16203(9) 0.11964(12) 0.69778(9) 0.0614(4) Uani 1 1 d .
N1 N 0.18761(7) 0.03011(11) 0.96422(9) 0.0345(3) Uani 1 1 d .
N2 N 0.29908(8) 0.08656(12) 0.96888(9) 0.0386(3) Uani 1 1 d .
N3 N 0.27491(8) 0.03725(12) 1.10117(9) 0.0398(3) Uani 1 1 d .
H3 H 0.2388 0.0272 1.1187 0.048 Uiso 1 1 calc R
C1 C 0.25938(9) 0.05376(13) 1.01207(11) 0.0334(3) Uani 1 1 d .
C2 C 0.36545(10) 0.13990(15) 1.00577(12) 0.0415(4) Uani 1 1 d .
C3 C 0.42253(12) 0.1096(2) 0.97915(15) 0.0586(5) Uani 1 1 d .
H3A H 0.4164 0.0523 0.9401 0.070 Uiso 1 1 calc R
C4 C 0.48830(14) 0.1627(3) 1.0093(2) 0.0827(8) Uani 1 1 d .
H4 H 0.5259 0.1405 0.9910 0.099 Uiso 1 1 calc R
C5 C 0.49770(15) 0.2466(3) 1.0650(2) 0.0910(9) Uani 1 1 d .
H5 H 0.5423 0.2811 1.0863 0.109 Uiso 1 1 calc R
C6 C 0.44166(15) 0.2814(2) 1.09070(19) 0.0757(7) Uani 1 1 d .
H6 H 0.4484 0.3402 1.1283 0.091 Uiso 1 1 calc R
C7 C 0.37551(11) 0.22952(16) 1.06096(13) 0.0496(5) Uani 1 1 d .
C8 C 0.3251(2) 0.3485(2) 1.1406(2) 0.0959(10) Uani 1 1 d .
H8A H 0.3612 0.3313 1.1967 0.144 Uiso 1 1 calc R
H8B H 0.2799 0.3624 1.1488 0.144 Uiso 1 1 calc R
H8C H 0.3397 0.4111 1.1164 0.144 Uiso 1 1 calc R
C9 C 0.34407(10) 0.03529(14) 1.16610(11) 0.0409(4) Uani 1 1 d .
C10 C 0.40148(11) -0.01829(17) 1.15521(14) 0.0506(5) Uani 1 1 d .
H10 H 0.3950 -0.0559 1.1031 0.061 Uiso 1 1 calc R
C11 C 0.46876(12) -0.0164(2) 1.22148(18) 0.0690(7) Uani 1 1 d .
H11 H 0.5077 -0.0516 1.2136 0.083 Uiso 1 1 calc R
C12 C 0.47761(14) 0.0373(2) 1.29809(18) 0.0794(8) Uani 1 1 d .
H12 H 0.5232 0.0397 1.3419 0.095 Uiso 1 1 calc R
C13 C 0.42053(14) 0.0880(2) 1.31221(15) 0.0714(7) Uani 1 1 d .
H13 H 0.4273 0.1225 1.3657 0.086 Uiso 1 1 calc R
C14 C 0.35273(12) 0.08735(18) 1.24608(13) 0.0522(5) Uani 1 1 d .
C15 C 0.2979(2) 0.1968(3) 1.32750(18) 0.0982(10) Uani 1 1 d .
H15A H 0.3113 0.1514 1.3789 0.147 Uiso 1 1 calc R
H15B H 0.2522 0.2303 1.3196 0.147 Uiso 1 1 calc R
H15C H 0.3341 0.2511 1.3352 0.147 Uiso 1 1 calc R
C16 C 0.14490(9) -0.04930(15) 0.98755(11) 0.0384(4) Uani 1 1 d .
C17 C 0.13640(10) -0.14980(16) 0.94705(12) 0.0443(4) Uani 1 1 d .
C18 C 0.09175(14) -0.2253(2) 0.96764(16) 0.0644(6) Uani 1 1 d .
H18 H 0.0853 -0.2931 0.9417 0.077 Uiso 1 1 calc R
C19 C 0.05739(14) -0.1989(2) 1.02634(17) 0.0744(8) Uani 1 1 d .
H19 H 0.0272 -0.2492 1.0386 0.089 Uiso 1 1 calc R
C20 C 0.06661(12) -0.1010(2) 1.06692(15) 0.0634(6) Uani 1 1 d .
H20 H 0.0435 -0.0854 1.1070 0.076 Uiso 1 1 calc R
C21 C 0.11028(10) -0.02516(18) 1.04829(12) 0.0488(5) Uani 1 1 d .
C22 C 0.09972(17) 0.0952(3) 1.15845(19) 0.0893(9) Uani 1 1 d .
H22A H 0.0479 0.0899 1.1379 0.134 Uiso 1 1 calc R
H22B H 0.1142 0.1663 1.1806 0.134 Uiso 1 1 calc R
H22C H 0.1203 0.0438 1.2049 0.134 Uiso 1 1 calc R
C23 C 0.17759(11) -0.17725(15) 0.88857(12) 0.0443(4) Uani 1 1 d .
C24 C 0.20533(16) -0.29063(18) 0.89736(18) 0.0662(6) Uani 1 1 d .
C25 C 0.3098(3) -0.3984(3) 0.9429(4) 0.157(2) Uani 1 1 d .
H25A H 0.2899 -0.4463 0.9752 0.235 Uiso 1 1 calc R
H25B H 0.3611 -0.3924 0.9728 0.235 Uiso 1 1 calc R
H25C H 0.3002 -0.4261 0.8843 0.235 Uiso 1 1 calc R
C26 C 0.19103(10) -0.11163(14) 0.82926(11) 0.0388(4) Uani 1 1 d .
C27 C 0.23703(11) -0.14670(15) 0.77742(12) 0.0436(4) Uani 1 1 d .
C28 C 0.22043(15) -0.2345(2) 0.72098(17) 0.0698(7) Uani 1 1 d .
H28 H 0.1782 -0.2733 0.7126 0.084 Uiso 1 1 calc R
C29 C 0.2667(2) -0.2645(3) 0.6770(2) 0.0910(9) Uani 1 1 d .
H29 H 0.2551 -0.3230 0.6387 0.109 Uiso 1 1 calc R
C30 C 0.32913(19) -0.2089(3) 0.6892(2) 0.0872(9) Uani 1 1 d .
H30 H 0.3603 -0.2303 0.6603 0.105 Uiso 1 1 calc R
C31 C 0.34546(16) -0.1218(3) 0.7441(2) 0.0847(8) Uani 1 1 d .
H31 H 0.3880 -0.0838 0.7526 0.102 Uiso 1 1 calc R
C32 C 0.29903(13) -0.08982(19) 0.78720(16) 0.0624(6) Uani 1 1 d .
H32 H 0.3100 -0.0291 0.8232 0.075 Uiso 1 1 calc R
C33 C 0.16141(9) -0.00228(14) 0.81070(11) 0.0360(4) Uani 1 1 d .
C34 C 0.13834(11) 0.03338(17) 0.71605(12) 0.0479(5) Uani 1 1 d .
C35 C 0.0775(4) 0.0016(6) 0.5687(4) 0.0895(17) Uiso 0.50 1 d P
C35' C 0.1341(4) 0.1517(5) 0.6057(4) 0.0894(17) Uiso 0.50 1 d P
C36 C 0.15722(9) 0.06426(14) 0.87408(11) 0.0345(4) Uani 1 1 d .
C37 C 0.11937(10) 0.16895(15) 0.85944(11) 0.0395(4) Uani 1 1 d .
C38 C 0.04982(11) 0.1791(2) 0.79834(14) 0.0550(5) Uani 1 1 d .
H38 H 0.0267 0.1200 0.7651 0.066 Uiso 1 1 calc R
C39 C 0.01474(14) 0.2780(3) 0.78697(17) 0.0741(8) Uani 1 1 d .
H39 H -0.0325 0.2842 0.7475 0.089 Uiso 1 1 calc R
C40 C 0.04950(17) 0.3665(2) 0.83373(19) 0.0761(8) Uani 1 1 d .
H40 H 0.0263 0.4329 0.8247 0.091 Uiso 1 1 calc R
C41 C 0.11727(16) 0.35692(19) 0.89267(17) 0.0690(7) Uani 1 1 d .
H41 H 0.1410 0.4173 0.9232 0.083 Uiso 1 1 calc R
C42 C 0.15195(12) 0.25851(16) 0.90825(14) 0.0519(5) Uani 1 1 d .
H42 H 0.1974 0.2523 0.9518 0.062 Uiso 1 1 calc R

loop_
_atom_site_aniso_label
_atom_site_aniso_U_11
_atom_site_aniso_U_22
_atom_site_aniso_U_33
_atom_site_aniso_U_23
_atom_site_aniso_U_13
_atom_site_aniso_U_12
O1 0.0605(9) 0.0480(8) 0.0766(10) -0.0168(7) 0.0239(8) -0.0033(7)
O2 0.0658(10) 0.0951(13) 0.0459(8) -0.0215(8) 0.0166(7) 0.0083(9)
O3 0.0585(9) 0.0739(10) 0.0547(8) -0.0099(7) 0.0292(7) 0.0077(7)
O4 0.0921(14) 0.0673(12) 0.1041(15) 0.0232(10) 0.0365(12) 0.0302(10)
O5 0.143(2) 0.0371(9) 0.171(2) -0.0106(12) 0.0686(19) -0.0206(11)
O6 0.0798(11) 0.0837(12) 0.0370(7) -0.0042(7) 0.0097(7) -0.0309(9)
O7 0.0835(11) 0.0558(9) 0.0485(8) 0.0092(7) 0.0275(8) -0.0136(8)
N1 0.0343(7) 0.0369(7) 0.0312(7) 0.0022(6) 0.0099(6) -0.0014(6)
N2 0.0375(8) 0.0409(8) 0.0366(7) -0.0012(6) 0.0120(6) -0.0020(6)
N3 0.0342(7) 0.0509(9) 0.0337(7) 0.0011(6) 0.0108(6) 0.0010(6)
C1 0.0363(8) 0.0291(8) 0.0341(8) -0.0032(6) 0.0112(7) 0.0024(6)
C2 0.0375(9) 0.0441(10) 0.0407(9) 0.0059(7) 0.0109(7) -0.0020(7)
C3 0.0469(11) 0.0700(14) 0.0634(13) 0.0033(11) 0.0248(10) 0.0000(10)
C4 0.0459(13) 0.106(2) 0.103(2) 0.0080(18) 0.0355(14) -0.0037(14)
C5 0.0477(14) 0.106(2) 0.113(2) -0.0012(19) 0.0197(15) -0.0300(15)
C6 0.0664(16) 0.0655(15) 0.0835(18) -0.0104(13) 0.0114(13) -0.0257(13)
C7 0.0454(11) 0.0472(11) 0.0528(11) 0.0015(9) 0.0127(9) -0.0045(8)
C8 0.121(3) 0.0613(17) 0.117(2) -0.0363(16) 0.057(2) -0.0117(16)
C9 0.0398(9) 0.0410(9) 0.0376(9) 0.0065(7) 0.0080(7) 0.0005(7)
C10 0.0491(11) 0.0481(11) 0.0504(11) 0.0073(9) 0.0121(9) 0.0085(9)
C11 0.0460(12) 0.0704(15) 0.0795(17) 0.0148(13) 0.0078(11) 0.0160(11)
C12 0.0535(14) 0.0901(19) 0.0678(16) 0.0100(14) -0.0129(12) 0.0041(13)
C13 0.0707(16) 0.0829(17) 0.0426(12) -0.0044(11) -0.0031(11) -0.0038(13)
C14 0.0536(12) 0.0571(12) 0.0394(10) -0.0008(9) 0.0078(9) 0.0008(9)
C15 0.120(3) 0.119(3) 0.0570(15) -0.0304(16) 0.0330(16) 0.015(2)
C16 0.0338(8) 0.0457(10) 0.0340(8) 0.0069(7) 0.0098(7) -0.0012(7)
C17 0.0462(10) 0.0466(10) 0.0399(9) 0.0049(8) 0.0147(8) -0.0074(8)
C18 0.0739(15) 0.0602(14) 0.0612(13) 0.0036(11) 0.0259(12) -0.0255(12)
C19 0.0676(15) 0.096(2) 0.0653(15) 0.0133(14) 0.0307(12) -0.0306(14)
C20 0.0501(12) 0.0973(19) 0.0497(12) 0.0083(12) 0.0259(10) -0.0067(12)
C21 0.0387(10) 0.0695(13) 0.0387(10) 0.0070(9) 0.0141(8) 0.0045(9)
C22 0.0819(19) 0.127(3) 0.0743(17) -0.0241(17) 0.0464(15) 0.0130(17)
C23 0.0496(11) 0.0362(9) 0.0459(10) -0.0021(8) 0.0153(8) -0.0078(8)
C24 0.0885(18) 0.0411(12) 0.0762(16) 0.0053(11) 0.0378(14) 0.0019(12)
C25 0.171(4) 0.095(3) 0.223(5) 0.059(3) 0.093(4) 0.079(3)
C26 0.0405(9) 0.0376(9) 0.0377(9) -0.0073(7) 0.0128(7) -0.0077(7)
C27 0.0496(10) 0.0396(10) 0.0415(9) -0.0065(7) 0.0158(8) -0.0013(8)
C28 0.0749(16) 0.0624(14) 0.0730(15) -0.0315(12) 0.0270(13) -0.0119(12)
C29 0.114(2) 0.0801(19) 0.0862(19) -0.0424(16) 0.0432(18) 0.0055(18)
C30 0.099(2) 0.091(2) 0.093(2) -0.0157(16) 0.0607(18) 0.0190(18)
C31 0.0728(17) 0.099(2) 0.102(2) -0.0210(17) 0.0549(16) -0.0116(15)
C32 0.0644(14) 0.0634(14) 0.0688(14) -0.0242(11) 0.0351(12) -0.0153(11)
C33 0.0334(8) 0.0408(9) 0.0342(8) -0.0003(7) 0.0124(7) -0.0060(7)
C34 0.0467(10) 0.0617(12) 0.0394(10) 0.0021(9) 0.0203(8) 0.0042(9)
C36 0.0313(8) 0.0388(9) 0.0332(8) 0.0025(7) 0.0111(6) -0.0032(7)
C37 0.0406(9) 0.0471(10) 0.0368(9) 0.0080(7) 0.0209(7) 0.0066(8)
C38 0.0429(11) 0.0766(15) 0.0477(11) 0.0133(10) 0.0185(9) 0.0099(10)
C39 0.0538(13) 0.110(2) 0.0671(15) 0.0390(15) 0.0314(12) 0.0398(15)
C40 0.097(2) 0.0700(16) 0.0821(18) 0.0283(14) 0.0569(17) 0.0442(16)
C41 0.098(2) 0.0494(13) 0.0715(15) 0.0056(11) 0.0450(15) 0.0217(13)
C42 0.0629(13) 0.0455(11) 0.0504(11) 0.0005(9) 0.0236(10) 0.0108(9)

loop_
_atom_type_symbol
_atom_type_description
_atom_type_scat_dispersion_real
_atom_type_scat_dispersion_imag
_atom_type_scat_source
C C 0.0033 0.0016 'International Tables Vol C Tables 4.2.6.8 and 6.1.1.4'
H H 0.0000 0.0000 'International Tables Vol C Tables 4.2.6.8 and 6.1.1.4'
N N 0.0061 0.0033 'International Tables Vol C Tables 4.2.6.8 and 6.1.1.4'
O O 0.0106 0.0060 'International Tables Vol C Tables 4.2.6.8 and 6.1.1.4'

loop_
_geom_angle_atom_site_label_1
_geom_angle_atom_site_label_2
_geom_angle_atom_site_label_3
_geom_angle
C7 O1 C8 118.0(2)
C14 O2 C15 118.4(2)
C21 O3 C22 117.4(2)
C24 O4 C25 115.3(3)
C34 O6 C35 116.6(3)
C34 O7 C35' 116.0(3)
C1 N1 C36 119.21(13)
C1 N1 C16 125.48(13)
C36 N1 C16 113.25(13)
C1 N2 C2 125.23(15)
C1 N3 C9 126.01(15)
C1 N3 H3 117.0
C9 N3 H3 117.0
N2 C1 N3 131.13(16)
N2 C1 N1 117.61(14)
N3 C1 N1 111.26(14)
C3 C2 C7 117.51(18)
C3 C2 N2 118.57(18)
C7 C2 N2 123.57(17)
C4 C3 C2 121.6(2)
C4 C3 H3A 119.2
C2 C3 H3A 119.2
C5 C4 C3 119.9(2)
C5 C4 H4 120.1
C3 C4 H4 120.1
C4 C5 C6 120.3(2)
C4 C5 H5 119.8
C6 C5 H5 119.8
C5 C6 C7 120.5(3)
C5 C6 H6 119.8
C7 C6 H6 119.8
O1 C7 C6 124.2(2)
O1 C7 C2 115.75(17)
C6 C7 C2 120.1(2)
O1 C8 H8A 109.5
O1 C8 H8B 109.5
H8A C8 H8B 109.5
O1 C8 H8C 109.5
H8A C8 H8C 109.5
H8B C8 H8C 109.5
C10 C9 C14 119.95(18)
C10 C9 N3 122.92(17)
C14 C9 N3 117.08(17)
C9 C10 C11 120.2(2)
C9 C10 H10 119.9
C11 C10 H10 119.9
C12 C11 C10 119.7(2)
C12 C11 H11 120.2
C10 C11 H11 120.2
C11 C12 C13 121.4(2)
C11 C12 H12 119.3
C13 C12 H12 119.3
C12 C13 C14 119.6(2)
C12 C13 H13 120.2
C14 C13 H13 120.2
O2 C14 C13 125.9(2)
O2 C14 C9 115.08(17)
C13 C14 C9 119.1(2)
O2 C15 H15A 109.5
O2 C15 H15B 109.5
H15A C15 H15B 109.5
O2 C15 H15C 109.5
H15A C15 H15C 109.5
H15B C15 H15C 109.5
C17 C16 C21 120.59(17)
C17 C16 N1 118.87(15)
C21 C16 N1 120.51(17)
C16 C17 C18 118.23(18)
C16 C17 C23 120.09(16)
C18 C17 C23 121.56(19)
C19 C18 C17 120.0(2)
C19 C18 H18 120.0
C17 C18 H18 120.0
C20 C19 C18 121.6(2)
C20 C19 H19 119.2
C18 C19 H19 119.2
C19 C20 C21 119.7(2)
C19 C20 H20 120.1
C21 C20 H20 120.1
O3 C21 C20 124.62(19)
O3 C21 C16 115.60(17)
C20 C21 C16 119.8(2)
O3 C22 H22A 109.5
O3 C22 H22B 109.5
H22A C22 H22B 109.5
O3 C22 H22C 109.5
H22A C22 H22C 109.5
H22B C22 H22C 109.5
C26 C23 C17 126.57(18)
C26 C23 C24 118.66(18)
C17 C23 C24 114.76(17)
O5 C24 O4 124.7(2)
O5 C24 C23 124.4(3)
O4 C24 C23 110.9(2)
O4 C25 H25A 109.5
O4 C25 H25B 109.5
H25A C25 H25B 109.5
O4 C25 H25C 109.5
H25A C25 H25C 109.5
H25B C25 H25C 109.5
C23 C26 C33 122.79(16)
C23 C26 C27 121.64(17)
C33 C26 C27 115.57(15)
C32 C27 C28 118.6(2)
C32 C27 C26 118.30(17)
C28 C27 C26 123.06(19)
C27 C28 C29 120.0(2)
C27 C28 H28 120.0
C29 C28 H28 120.0
C30 C29 C28 120.7(2)
C30 C29 H29 119.6
C28 C29 H29 119.6
C31 C30 C29 119.6(2)
C31 C30 H30 120.2
C29 C30 H30 120.2
C30 C31 C32 120.3(3)
C30 C31 H31 119.8
C32 C31 H31 119.8
C27 C32 C31 120.7(2)
C27 C32 H32 119.6
C31 C32 H32 119.6
C36 C33 C26 122.86(15)
C36 C33 C34 121.02(16)
C26 C33 C34 116.08(15)
O7 C34 O6 124.26(18)
O7 C34 C33 119.28(18)
O6 C34 C33 116.44(18)
C33 C36 N1 118.40(15)
C33 C36 C37 125.76(15)
N1 C36 C37 115.72(14)
C42 C37 C38 118.54(19)
C42 C37 C36 120.58(16)
C38 C37 C36 120.85(18)
C37 C38 C39 119.8(2)
C37 C38 H38 120.1
C39 C38 H38 120.1
C40 C39 C38 120.4(2)
C40 C39 H39 119.8
C38 C39 H39 119.8
C41 C40 C39 119.9(2)
C41 C40 H40 120.1
C39 C40 H40 120.1
C40 C41 C42 120.8(3)
C40 C41 H41 119.6
C42 C41 H41 119.6
C41 C42 C37 120.4(2)
C41 C42 H42 119.8
C37 C42 H42 119.8

loop_
_geom_bond_atom_site_label_1
_geom_bond_atom_site_label_2
_geom_bond_distance
O1 C7 1.366(3)
O1 C8 1.422(3)
O2 C14 1.356(3)
O2 C15 1.430(3)
O3 C21 1.358(3)
O3 C22 1.434(3)
O4 C24 1.328(3)
O4 C25 1.453(4)
O5 C24 1.194(3)
O6 C34 1.264(3)
O6 C35 1.426(7)
O7 C34 1.245(2)
O7 C35' 1.448(7)
N1 C1 1.387(2)
N1 C36 1.429(2)
N1 C16 1.430(2)
N2 C1 1.281(2)
N2 C2 1.402(2)
N3 C1 1.375(2)
N3 C9 1.401(2)
N3 H3 0.8600
C2 C3 1.388(3)
C2 C7 1.396(3)
C3 C4 1.384(4)
C3 H3A 0.9300
C4 C5 1.346(4)
C4 H4 0.9300
C5 C6 1.377(4)
C5 H5 0.9300
C6 C7 1.383(3)
C6 H6 0.9300
C8 H8A 0.9600
C8 H8B 0.9600
C8 H8C 0.9600
C9 C10 1.376(3)
C9 C14 1.398(3)
C10 C11 1.384(3)
C10 H10 0.9300
C11 C12 1.360(4)
C11 H11 0.9300
C12 C13 1.376(4)
C12 H12 0.9300
C13 C14 1.390(3)
C13 H13 0.9300
C15 H15A 0.9600
C15 H15B 0.9600
C15 H15C 0.9600
C16 C17 1.393(3)
C16 C21 1.406(3)
C17 C18 1.403(3)
C17 C23 1.481(3)
C18 C19 1.380(4)
C18 H18 0.9300
C19 C20 1.364(4)
C19 H19 0.9300
C20 C21 1.378(3)
C20 H20 0.9300
C22 H22A 0.9600
C22 H22B 0.9600
C22 H22C 0.9600
C23 C26 1.351(3)
C23 C24 1.501(3)
C25 H25A 0.9600
C25 H25B 0.9600
C25 H25C 0.9600
C26 C33 1.469(3)
C26 C27 1.495(3)
C27 C32 1.373(3)
C27 C28 1.385(3)
C28 C29 1.386(4)
C28 H28 0.9300
C29 C30 1.365(5)
C29 H29 0.9300
C30 C31 1.364(4)
C30 H30 0.9300
C31 C32 1.386(3)
C31 H31 0.9300
C32 H32 0.9300
C33 C36 1.339(2)
C33 C34 1.498(2)
C36 C37 1.478(2)
C37 C42 1.386(3)
C37 C38 1.388(3)
C38 C39 1.391(4)
C38 H38 0.9300
C39 C40 1.375(4)
C39 H39 0.9300
C40 C41 1.349(4)
C40 H40 0.9300
C41 C42 1.382(3)
C41 H41 0.9300
C42 H42 0.9300

loop_
_geom_torsion_atom_site_label_1
_geom_torsion_atom_site_label_2
_geom_torsion_atom_site_label_3
_geom_torsion_atom_site_label_4
_geom_torsion
C2 N2 C1 N3 -17.1(3)
C2 N2 C1 N1 162.44(16)
C9 N3 C1 N2 -12.1(3)
C9 N3 C1 N1 168.26(16)
C36 N1 C1 N2 -13.3(2)
C16 N1 C1 N2 149.24(17)
C36 N1 C1 N3 166.37(14)
C16 N1 C1 N3 -31.1(2)
C1 N2 C2 C3 136.4(2)
C1 N2 C2 C7 -50.6(3)
C7 C2 C3 C4 3.0(3)
N2 C2 C3 C4 176.5(2)
C2 C3 C4 C5 -0.7(4)
C3 C4 C5 C6 -1.5(5)
C4 C5 C6 C7 1.2(5)
C8 O1 C7 C6 -3.1(4)
C8 O1 C7 C2 177.3(2)
C5 C6 C7 O1 -178.4(3)
C5 C6 C7 C2 1.2(4)
C3 C2 C7 O1 176.36(18)
N2 C2 C7 O1 3.3(3)
C3 C2 C7 C6 -3.2(3)
N2 C2 C7 C6 -176.3(2)
C1 N3 C9 C10 -44.4(3)
C1 N3 C9 C14 138.14(19)
C14 C9 C10 C11 -3.2(3)
N3 C9 C10 C11 179.4(2)
C9 C10 C11 C12 1.1(4)
C10 C11 C12 C13 1.5(4)
C11 C12 C13 C14 -1.9(4)
C15 O2 C14 C13 5.9(4)
C15 O2 C14 C9 -174.2(2)
C12 C13 C14 O2 179.7(2)
C12 C13 C14 C9 -0.3(4)
C10 C9 C14 O2 -177.15(19)
N3 C9 C14 O2 0.4(3)
C10 C9 C14 C13 2.8(3)
N3 C9 C14 C13 -179.6(2)
C1 N1 C16 C17 -98.4(2)
C36 N1 C16 C17 65.1(2)
C1 N1 C16 C21 83.6(2)
C36 N1 C16 C21 -113.00(18)
C21 C16 C17 C18 0.8(3)
N1 C16 C17 C18 -177.21(18)
C21 C16 C17 C23 -175.25(17)
N1 C16 C17 C23 6.7(3)
C16 C17 C18 C19 0.3(3)
C23 C17 C18 C19 176.3(2)
C17 C18 C19 C20 -1.2(4)
C18 C19 C20 C21 1.0(4)
C22 O3 C21 C20 7.5(3)
C22 O3 C21 C16 -170.7(2)
C19 C20 C21 O3 -178.1(2)
C19 C20 C21 C16 0.1(3)
C17 C16 C21 O3 177.27(16)
N1 C16 C21 O3 -4.7(2)
C17 C16 C21 C20 -1.0(3)
N1 C16 C21 C20 176.99(18)
C16 C17 C23 C26 -40.2(3)
C18 C17 C23 C26 143.9(2)
C16 C17 C23 C24 140.7(2)
C18 C17 C23 C24 -35.2(3)
C25 O4 C24 O5 5.6(4)
C25 O4 C24 C23 -175.3(3)
C26 C23 C24 O5 -108.6(3)
C17 C23 C24 O5 70.6(3)
C26 C23 C24 O4 72.3(3)
C17 C23 C24 O4 -108.5(2)
C17 C23 C26 C33 -4.0(3)
C24 C23 C26 C33 175.05(19)
C17 C23 C26 C27 176.46(17)
C24 C23 C26 C27 -4.5(3)
C23 C26 C27 C32 -119.3(2)
C33 C26 C27 C32 61.1(2)
C23 C26 C27 C28 59.9(3)
C33 C26 C27 C28 -119.7(2)
C32 C27 C28 C29 1.2(4)
C26 C27 C28 C29 -178.0(2)
C27 C28 C29 C30 0.6(5)
C28 C29 C30 C31 -1.2(5)
C29 C30 C31 C32 0.0(5)
C28 C27 C32 C31 -2.4(4)
C26 C27 C32 C31 176.9(2)
C30 C31 C32 C27 1.8(5)
C23 C26 C33 C36 40.3(3)
C27 C26 C33 C36 -140.18(17)
C23 C26 C33 C34 -142.04(18)
C27 C26 C33 C34 37.5(2)
C35' O7 C34 O6 5.0(4)
C35' O7 C34 C33 -176.6(3)
C35 O6 C34 O7 1.9(4)
C35 O6 C34 C33 -176.6(3)
C36 C33 C34 O7 50.4(3)
C26 C33 C34 O7 -127.36(19)
C36 C33 C34 O6 -131.1(2)
C26 C33 C34 O6 51.2(2)
C26 C33 C36 N1 4.6(2)
C34 C33 C36 N1 -172.94(15)
C26 C33 C36 C37 -171.16(16)
C34 C33 C36 C37 11.3(3)
C1 N1 C36 C33 90.10(19)
C16 N1 C36 C33 -74.47(19)
C1 N1 C36 C37 -93.70(18)
C16 N1 C36 C37 101.73(17)
C33 C36 C37 C42 -134.86(19)
N1 C36 C37 C42 49.3(2)
C33 C36 C37 C38 46.9(3)
N1 C36 C37 C38 -129.02(17)
C42 C37 C38 C39 0.4(3)
C36 C37 C38 C39 178.73(17)
C37 C38 C39 C40 2.2(3)
C38 C39 C40 C41 -1.7(4)
C39 C40 C41 C42 -1.4(4)
C40 C41 C42 C37 4.1(3)
C38 C37 C42 C41 -3.5(3)
C36 C37 C42 C41 178.16(18)
